data_2227851
loop_
_publ_author_name
'Shah, Kiramat'
'Raza Shah, Muhammad'
'Khan, Islam Ullah'
'Ng, Seik Weng'

_publ_section_title
;
 Orthorhombic modification of
 bis[4-(3-pyridylmethylideneamino)phenyl]methane
;
_journal_coeditor_code NK2051
_journal_issue 9
_journal_name_full 'Acta Crystallographica Section E'
_journal_page_first o2316
_journal_paper_doi 10.1107/S1600536810032034
_journal_volume 66
_journal_year 2010
_chemical_formula_iupac 'C25 H20 N4'
_chemical_formula_moiety 'C25 H20 N4'
_chemical_formula_sum 'C25 H20 N4'
_chemical_formula_weight 376.45
_chemical_name_common
;
bis[4-(3-pyridylmethylideneamino)phenyl]methane
;
_chemical_name_systematic
;
<i>N</i>,<i>N</i>'-Bis(3-pyridylmethylidene)-4,4'-methylenedianiline
;
_space_group_IT_number 29
_symmetry_cell_setting orthorhombic
_symmetry_space_group_name_Hall 'P 2c -2ac'
_symmetry_space_group_name_H-M 'P c a 21'
_atom_sites_solution_hydrogens geom
_atom_sites_solution_primary direct
_atom_sites_solution_secondary difmap
_audit_creation_method SHELXL-97
_cell_angle_alpha 90.00
_cell_angle_beta 90.00
_cell_angle_gamma 90.00
_cell_formula_units_Z 4
_cell_length_a 11.4213(4)
_cell_length_b 4.6181(2)
_cell_length_c 37.3048(15)
_cell_measurement_reflns_used 1793
_cell_measurement_temperature 293(2)
_cell_measurement_theta_max 20.6
_cell_measurement_theta_min 3.3
_cell_volume 1967.63(14)
_computing_cell_refinement 'SAINT (Bruker, 2009)'
_computing_data_collection 'APEX2 (Bruker, 2009)'
_computing_data_reduction 'SAINT (Bruker, 2009)'
_computing_molecular_graphics 'X-SEED (Barbour, 2001)'
_computing_publication_material 'publCIF (Westrip, 2010)'
_computing_structure_refinement 'SHELXL97 (Sheldrick, 2008)'
_computing_structure_solution 'SHELXS97 (Sheldrick, 2008)'
_diffrn_ambient_temperature 293(2)
_diffrn_measured_fraction_theta_full 0.992
_diffrn_measured_fraction_theta_max 0.992
_diffrn_measurement_device_type 'Bruker Kappa APEXII'
_diffrn_measurement_method '\f and \w scans'
_diffrn_radiation_monochromator graphite
_diffrn_radiation_source 'fine-focus sealed tube'
_diffrn_radiation_type MoK\a
_diffrn_radiation_wavelength 0.71073
_diffrn_reflns_av_R_equivalents 0.0387
_diffrn_reflns_av_sigmaI/netI 0.0342
_diffrn_reflns_limit_h_max 12
_diffrn_reflns_limit_h_min -13
_diffrn_reflns_limit_k_max 5
_diffrn_reflns_limit_k_min -5
_diffrn_reflns_limit_l_max 44
_diffrn_reflns_limit_l_min -43
_diffrn_reflns_number 9233
_diffrn_reflns_theta_full 25.00
_diffrn_reflns_theta_max 25.00
_diffrn_reflns_theta_min 3.28
_diffrn_standards_decay_% 0
_diffrn_standards_interval_count 0
_diffrn_standards_interval_time 0
_diffrn_standards_number 0
_exptl_absorpt_coefficient_mu 0.077
_exptl_absorpt_correction_type none
_exptl_crystal_colour Yellow
_exptl_crystal_density_diffrn 1.271
_exptl_crystal_density_method 'not measured'
_exptl_crystal_description Prism
_exptl_crystal_F_000 792
_exptl_crystal_size_max 0.35
_exptl_crystal_size_mid 0.25
_exptl_crystal_size_min 0.15
_refine_diff_density_max 0.113
_refine_diff_density_min -0.113
_refine_ls_extinction_method none
_refine_ls_goodness_of_fit_ref 0.924
_refine_ls_hydrogen_treatment constr
_refine_ls_matrix_type full
_refine_ls_number_parameters 262
_refine_ls_number_reflns 1761
_refine_ls_number_restraints 1
_refine_ls_restrained_S_all 0.923
_refine_ls_R_factor_all 0.0518
_refine_ls_R_factor_gt 0.0382
_refine_ls_shift/su_max 0.001
_refine_ls_shift/su_mean 0.001
_refine_ls_structure_factor_coef Fsqd
_refine_ls_weighting_details 'calc w=1/[\s^2^(Fo^2^)+(0.0810P)^2^] where P=(Fo^2^+2Fc^2^)/3'
_refine_ls_weighting_scheme calc
_refine_ls_wR_factor_gt 0.0980
_refine_ls_wR_factor_ref 0.1090
_reflns_number_gt 1450
_reflns_number_total 1761
_reflns_threshold_expression I>2\s(I)
_cod_data_source_file nk2051.cif
_cod_data_source_block I
_cod_database_code 2227851
_cod_database_fobs_code 2227851

loop_
_symmetry_equiv_pos_as_xyz
'x, y, z'
'-x, -y, z+1/2'
'x+1/2, -y, z'
'-x+1/2, y, z+1/2'

loop_
_atom_site_type_symbol
_atom_site_label
_atom_site_fract_x
_atom_site_fract_y
_atom_site_fract_z
_atom_site_U_iso_or_equiv
_atom_site_adp_type
_atom_site_calc_flag
_atom_site_refinement_flags
_atom_site_occupancy
_atom_site_disorder_assembly
_atom_site_disorder_group
N N1 -0.0359(3) 1.7957(7) 0.50015(10) 0.0616(8) Uani d . 1 . .
N N2 0.1337(2) 1.1963(5) 0.43344(7) 0.0397(6) Uani d . 1 . .
N N3 0.4326(3) 0.9705(6) 0.20004(8) 0.0532(7) Uani d . 1 . .
N N4 0.7055(3) 1.3287(10) 0.11332(10) 0.0816(11) Uani d . 1 . .
C C1 0.1358(3) 1.5338(6) 0.48188(8) 0.0375(7) Uani d . 1 . .
C C2 0.1996(3) 1.6715(8) 0.50825(9) 0.0522(9) Uani d . 1 . .
H H2 0.2789 1.6316 0.5110 0.063 Uiso calc R 1 . .
C C3 0.1457(4) 1.8681(8) 0.53055(9) 0.0576(10) Uani d . 1 . .
H H3 0.1874 1.9615 0.5486 0.069 Uiso calc R 1 . .
C C4 0.0294(4) 1.9221(8) 0.52547(10) 0.0577(10) Uani d . 1 . .
H H4 -0.0067 2.0551 0.5406 0.069 Uiso calc R 1 . .
C C5 0.0193(3) 1.6096(8) 0.47908(10) 0.0529(9) Uani d . 1 . .
H H5 -0.0240 1.5229 0.4609 0.063 Uiso calc R 1 . .
C C6 0.1904(3) 1.3248(7) 0.45776(9) 0.0429(8) Uani d . 1 . .
H H6 0.2698 1.2849 0.4604 0.052 Uiso calc R 1 . .
C C7 0.1904(3) 0.9962(6) 0.41026(8) 0.0357(7) Uani d . 1 . .
C C8 0.3029(3) 0.8895(6) 0.41450(8) 0.0409(7) Uani d . 1 . .
H H8 0.3479 0.9497 0.4339 0.049 Uiso calc R 1 . .
C C9 0.3488(3) 0.6942(6) 0.39020(9) 0.0415(8) Uani d . 1 . .
H H9 0.4241 0.6231 0.3937 0.050 Uiso calc R 1 . .
C C10 0.2848(3) 0.6020(6) 0.36067(8) 0.0370(7) Uani d . 1 . .
C C11 0.1720(3) 0.7078(7) 0.35684(9) 0.0440(8) Uani d . 1 . .
H H11 0.1270 0.6491 0.3374 0.053 Uiso calc R 1 . .
C C12 0.1252(3) 0.8988(7) 0.38142(9) 0.0416(7) Uani d . 1 . .
H H12 0.0486 0.9630 0.3786 0.050 Uiso calc R 1 . .
C C13 0.3353(3) 0.3988(7) 0.33309(9) 0.0459(8) Uani d . 1 . .
H H13A 0.2798 0.2439 0.3287 0.055 Uiso calc R 1 . .
H H13B 0.4062 0.3125 0.3426 0.055 Uiso calc R 1 . .
C C14 0.3636(3) 0.5460(6) 0.29792(9) 0.0419(7) Uani d . 1 . .
C C15 0.4547(3) 0.7423(7) 0.29520(9) 0.0452(8) Uani d . 1 . .
H H15 0.4998 0.7826 0.3153 0.054 Uiso calc R 1 . .
C C16 0.4800(3) 0.8798(7) 0.26323(9) 0.0469(8) Uani d . 1 . .
H H16 0.5422 1.0092 0.2621 0.056 Uiso calc R 1 . .
C C17 0.4139(3) 0.8275(7) 0.23287(9) 0.0480(8) Uani d . 1 . .
C C18 0.3207(3) 0.6355(9) 0.23547(10) 0.0614(10) Uani d . 1 . .
H H18 0.2738 0.6004 0.2156 0.074 Uiso calc R 1 . .
C C19 0.2972(3) 0.4961(8) 0.26751(10) 0.0572(9) Uani d . 1 . .
H H19 0.2353 0.3656 0.2686 0.069 Uiso calc R 1 . .
C C20 0.5355(4) 1.0079(8) 0.18865(9) 0.0565(10) Uani d . 1 . .
H H20 0.5973 0.9275 0.2015 0.068 Uiso calc R 1 . .
C C21 0.5619(3) 1.1718(8) 0.15619(9) 0.0517(9) Uani d . 1 . .
C C22 0.6740(3) 1.1852(9) 0.14284(10) 0.0683(11) Uani d . 1 . .
H H22 0.7322 1.0870 0.1553 0.082 Uiso calc R 1 . .
C C23 0.6200(4) 1.4715(11) 0.09659(12) 0.0764(13) Uani d . 1 . .
H H23 0.6391 1.5737 0.0759 0.092 Uiso calc R 1 . .
C C24 0.5058(4) 1.4774(9) 0.10794(11) 0.0704(11) Uani d . 1 . .
H H24 0.4496 1.5825 0.0954 0.084 Uiso calc R 1 . .
C C25 0.4766(3) 1.3259(9) 0.13793(11) 0.0607(10) Uani d . 1 . .
H H25 0.3997 1.3257 0.1461 0.073 Uiso calc R 1 . .

loop_
_atom_site_aniso_label
_atom_site_aniso_U_11
_atom_site_aniso_U_22
_atom_site_aniso_U_33
_atom_site_aniso_U_12
_atom_site_aniso_U_13
_atom_site_aniso_U_23
N1 0.0476(17) 0.0680(19) 0.069(2) 0.0030(15) 0.0021(16) -0.0211(17)
N2 0.0379(14) 0.0420(14) 0.0392(15) 0.0028(11) 0.0002(13) -0.0020(12)
N3 0.0526(19) 0.0636(18) 0.0434(16) 0.0009(15) 0.0023(14) 0.0059(14)
N4 0.059(2) 0.125(3) 0.061(2) -0.008(2) 0.0122(18) 0.011(2)
C1 0.0387(17) 0.0362(15) 0.0375(16) -0.0039(13) 0.0007(14) 0.0037(13)
C2 0.048(2) 0.060(2) 0.049(2) 0.0018(16) -0.0086(16) -0.0053(17)
C3 0.068(3) 0.061(2) 0.044(2) -0.0018(19) -0.0119(19) -0.0096(17)
C4 0.066(3) 0.054(2) 0.053(2) 0.0022(19) 0.012(2) -0.0063(17)
C5 0.041(2) 0.059(2) 0.058(2) -0.0039(17) -0.0033(17) -0.0148(18)
C6 0.0354(17) 0.0451(16) 0.0483(19) 0.0002(14) -0.0001(15) 0.0008(15)
C7 0.0358(16) 0.0334(13) 0.0379(16) -0.0009(13) 0.0035(13) 0.0041(13)
C8 0.0374(17) 0.0462(16) 0.0390(17) -0.0015(14) -0.0040(14) 0.0016(15)
C9 0.0315(16) 0.0404(16) 0.053(2) 0.0017(13) 0.0014(15) 0.0081(15)
C10 0.0391(17) 0.0310(14) 0.0410(18) -0.0004(12) 0.0051(14) 0.0085(13)
C11 0.0397(17) 0.0465(17) 0.0457(19) -0.0002(14) -0.0029(15) -0.0093(15)
C12 0.0320(16) 0.0445(16) 0.0481(19) 0.0041(13) -0.0017(15) -0.0021(15)
C13 0.0472(19) 0.0360(15) 0.055(2) 0.0048(14) 0.0089(16) 0.0036(15)
C14 0.0427(18) 0.0372(15) 0.0459(19) 0.0064(14) 0.0083(16) -0.0029(15)
C15 0.0485(19) 0.0443(16) 0.0427(18) 0.0014(14) -0.0003(15) -0.0013(15)
C16 0.046(2) 0.0480(17) 0.0469(19) -0.0036(15) 0.0033(17) -0.0009(15)
C17 0.046(2) 0.052(2) 0.0457(19) 0.0036(16) 0.0028(17) 0.0021(15)
C18 0.057(2) 0.081(3) 0.046(2) -0.008(2) -0.0074(18) 0.002(2)
C19 0.050(2) 0.059(2) 0.062(2) -0.0119(17) 0.0007(17) 0.0002(18)
C20 0.058(2) 0.065(2) 0.047(2) 0.0088(19) 0.0000(17) 0.0021(18)
C21 0.051(2) 0.062(2) 0.042(2) 0.0009(17) -0.0007(17) -0.0020(17)
C22 0.054(2) 0.100(3) 0.050(2) 0.003(2) 0.0016(19) 0.005(2)
C23 0.086(3) 0.096(3) 0.047(2) -0.015(3) 0.009(2) 0.010(2)
C24 0.074(3) 0.082(3) 0.055(2) 0.003(2) 0.002(2) 0.016(2)
C25 0.053(2) 0.080(2) 0.048(2) -0.0018(19) 0.0048(19) 0.0078(18)

loop_
_atom_type_symbol
_atom_type_description
_atom_type_scat_dispersion_real
_atom_type_scat_dispersion_imag
_atom_type_scat_source
C C 0.0033 0.0000 'International Tables Vol C Tables 4.2.6.8 and 6.1.1.4'
H H 0.0000 0.0000 'International Tables Vol C Tables 4.2.6.8 and 6.1.1.4'
N N 0.0061 0.0000 'International Tables Vol C Tables 4.2.6.8 and 6.1.1.4'

loop_
_geom_angle_atom_site_label_1
_geom_angle_atom_site_label_2
_geom_angle_atom_site_label_3
_geom_angle_site_symmetry_1
_geom_angle_site_symmetry_3
_geom_angle
_geom_angle_publ_flag
C5 N1 C4 . . 115.9(3) ?
C6 N2 C7 . . 120.6(3) ?
C20 N3 C17 . . 119.9(3) ?
C23 N4 C22 . . 115.7(4) ?
C5 C1 C2 . . 116.5(3) ?
C5 C1 C6 . . 122.2(3) ?
C2 C1 C6 . . 121.3(3) ?
C3 C2 C1 . . 120.0(3) ?
C3 C2 H2 . . 120.0 ?
C1 C2 H2 . . 120.0 ?
C4 C3 C2 . . 118.1(3) ?
C4 C3 H3 . . 120.9 ?
C2 C3 H3 . . 120.9 ?
N1 C4 C3 . . 124.2(3) ?
N1 C4 H4 . . 117.9 ?
C3 C4 H4 . . 117.9 ?
N1 C5 C1 . . 125.4(3) ?
N1 C5 H5 . . 117.3 ?
C1 C5 H5 . . 117.3 ?
N2 C6 C1 . . 122.3(3) ?
N2 C6 H6 . . 118.8 ?
C1 C6 H6 . . 118.8 ?
C8 C7 C12 . . 118.2(3) ?
C8 C7 N2 . . 125.7(3) ?
C12 C7 N2 . . 116.1(3) ?
C9 C8 C7 . . 120.6(3) ?
C9 C8 H8 . . 119.7 ?
C7 C8 H8 . . 119.7 ?
C8 C9 C10 . . 121.4(3) ?
C8 C9 H9 . . 119.3 ?
C10 C9 H9 . . 119.3 ?
C11 C10 C9 . . 117.6(3) ?
C11 C10 C13 . . 120.3(3) ?
C9 C10 C13 . . 122.1(3) ?
C12 C11 C10 . . 121.1(3) ?
C12 C11 H11 . . 119.4 ?
C10 C11 H11 . . 119.4 ?
C11 C12 C7 . . 121.1(3) ?
C11 C12 H12 . . 119.5 ?
C7 C12 H12 . . 119.5 ?
C10 C13 C14 . . 113.2(2) ?
C10 C13 H13A . . 108.9 ?
C14 C13 H13A . . 108.9 ?
C10 C13 H13B . . 108.9 ?
C14 C13 H13B . . 108.9 ?
H13A C13 H13B . . 107.8 ?
C15 C14 C19 . . 117.4(3) ?
C15 C14 C13 . . 121.2(3) ?
C19 C14 C13 . . 121.3(3) ?
C16 C15 C14 . . 121.4(3) ?
C16 C15 H15 . . 119.3 ?
C14 C15 H15 . . 119.3 ?
C15 C16 C17 . . 120.9(3) ?
C15 C16 H16 . . 119.6 ?
C17 C16 H16 . . 119.6 ?
C16 C17 C18 . . 118.2(3) ?
C16 C17 N3 . . 123.2(3) ?
C18 C17 N3 . . 118.5(3) ?
C19 C18 C17 . . 120.4(3) ?
C19 C18 H18 . . 119.8 ?
C17 C18 H18 . . 119.8 ?
C18 C19 C14 . . 121.6(3) ?
C18 C19 H19 . . 119.2 ?
C14 C19 H19 . . 119.2 ?
N3 C20 C21 . . 122.9(3) ?
N3 C20 H20 . . 118.6 ?
C21 C20 H20 . . 118.6 ?
C22 C21 C25 . . 117.0(3) ?
C22 C21 C20 . . 121.1(4) ?
C25 C21 C20 . . 121.9(3) ?
N4 C22 C21 . . 124.9(4) ?
N4 C22 H22 . . 117.5 ?
C21 C22 H22 . . 117.5 ?
N4 C23 C24 . . 124.2(4) ?
N4 C23 H23 . . 117.9 ?
C24 C23 H23 . . 117.9 ?
C25 C24 C23 . . 118.4(4) ?
C25 C24 H24 . . 120.8 ?
C23 C24 H24 . . 120.8 ?
C24 C25 C21 . . 119.7(4) ?
C24 C25 H25 . . 120.1 ?
C21 C25 H25 . . 120.1 ?

loop_
_geom_bond_atom_site_label_1
_geom_bond_atom_site_label_2
_geom_bond_site_symmetry_2
_geom_bond_distance
_geom_bond_publ_flag
N1 C5 . 1.325(5) ?
N1 C4 . 1.338(5) ?
N2 C6 . 1.263(4) ?
N2 C7 . 1.422(4) ?
N3 C20 . 1.262(5) ?
N3 C17 . 1.408(4) ?
N4 C23 . 1.334(6) ?
N4 C22 . 1.335(5) ?
C1 C5 . 1.380(5) ?
C1 C2 . 1.379(5) ?
C1 C6 . 1.459(4) ?
C2 C3 . 1.377(5) ?
C2 H2 . 0.9300 ?
C3 C4 . 1.364(5) ?
C3 H3 . 0.9300 ?
C4 H4 . 0.9300 ?
C5 H5 . 0.9300 ?
C6 H6 . 0.9300 ?
C7 C8 . 1.385(4) ?
C7 C12 . 1.384(4) ?
C8 C9 . 1.382(4) ?
C8 H8 . 0.9300 ?
C9 C10 . 1.389(4) ?
C9 H9 . 0.9300 ?
C10 C11 . 1.386(4) ?
C10 C13 . 1.507(4) ?
C11 C12 . 1.380(4) ?
C11 H11 . 0.9300 ?
C12 H12 . 0.9300 ?
C13 C14 . 1.513(4) ?
C13 H13A . 0.9700 ?
C13 H13B . 0.9700 ?
C14 C15 . 1.384(4) ?
C14 C19 . 1.384(5) ?
C15 C16 . 1.382(5) ?
C15 H15 . 0.9300 ?
C16 C17 . 1.382(5) ?
C16 H16 . 0.9300 ?
C17 C18 . 1.388(5) ?
C18 C19 . 1.384(5) ?
C18 H18 . 0.9300 ?
C19 H19 . 0.9300 ?
C20 C21 . 1.459(5) ?
C20 H20 . 0.9300 ?
C21 C22 . 1.375(5) ?
C21 C25 . 1.386(5) ?
C22 H22 . 0.9300 ?
C23 C24 . 1.372(6) ?
C23 H23 . 0.9300 ?
C24 C25 . 1.361(5) ?
C24 H24 . 0.9300 ?
C25 H25 . 0.9300 ?

loop_
_geom_torsion_atom_site_label_1
_geom_torsion_atom_site_label_2
_geom_torsion_atom_site_label_3
_geom_torsion_atom_site_label_4
_geom_torsion_site_symmetry_1
_geom_torsion_site_symmetry_2
_geom_torsion_site_symmetry_3
_geom_torsion_site_symmetry_4
_geom_torsion
_geom_torsion_publ_flag
C5 C1 C2 C3 . . . . 1.4(5) ?
C6 C1 C2 C3 . . . . 179.9(3) ?
C1 C2 C3 C4 . . . . -0.5(5) ?
C5 N1 C4 C3 . . . . -0.5(6) ?
C2 C3 C4 N1 . . . . 0.1(6) ?
C4 N1 C5 C1 . . . . 1.6(6) ?
C2 C1 C5 N1 . . . . -2.0(5) ?
C6 C1 C5 N1 . . . . 179.5(3) ?
C7 N2 C6 C1 . . . . 179.4(3) ?
C5 C1 C6 N2 . . . . -1.6(5) ?
C2 C1 C6 N2 . . . . 180.0(3) ?
C6 N2 C7 C8 . . . . 10.1(4) ?
C6 N2 C7 C12 . . . . -171.1(3) ?
C12 C7 C8 C9 . . . . 0.9(4) ?
N2 C7 C8 C9 . . . . 179.8(3) ?
C7 C8 C9 C10 . . . . 0.8(4) ?
C8 C9 C10 C11 . . . . -1.4(4) ?
C8 C9 C10 C13 . . . . 177.4(3) ?
C9 C10 C11 C12 . . . . 0.3(4) ?
C13 C10 C11 C12 . . . . -178.6(3) ?
C10 C11 C12 C7 . . . . 1.5(5) ?
C8 C7 C12 C11 . . . . -2.1(4) ?
N2 C7 C12 C11 . . . . 178.9(3) ?
C11 C10 C13 C14 . . . . 71.8(4) ?
C9 C10 C13 C14 . . . . -107.1(3) ?
C10 C13 C14 C15 . . . . 69.5(4) ?
C10 C13 C14 C19 . . . . -108.5(3) ?
C19 C14 C15 C16 . . . . -1.1(5) ?
C13 C14 C15 C16 . . . . -179.2(3) ?
C14 C15 C16 C17 . . . . 0.7(5) ?
C15 C16 C17 C18 . . . . 0.6(5) ?
C15 C16 C17 N3 . . . . 177.2(3) ?
C20 N3 C17 C16 . . . . 43.1(5) ?
C20 N3 C17 C18 . . . . -140.4(4) ?
C16 C17 C18 C19 . . . . -1.5(5) ?
N3 C17 C18 C19 . . . . -178.3(3) ?
C17 C18 C19 C14 . . . . 1.1(6) ?
C15 C14 C19 C18 . . . . 0.2(5) ?
C13 C14 C19 C18 . . . . 178.3(3) ?
C17 N3 C20 C21 . . . . -175.5(3) ?
N3 C20 C21 C22 . . . . -173.9(4) ?
N3 C20 C21 C25 . . . . 7.6(6) ?
C23 N4 C22 C21 . . . . 1.3(7) ?
C25 C21 C22 N4 . . . . -1.8(6) ?
C20 C21 C22 N4 . . . . 179.7(4) ?
C22 N4 C23 C24 . . . . 0.0(7) ?
N4 C23 C24 C25 . . . . -0.8(7) ?
C23 C24 C25 C21 . . . . 0.2(6) ?
C22 C21 C25 C24 . . . . 0.9(5) ?
C20 C21 C25 C24 . . . . 179.4(4) ?

loop_
_cod_related_entry_id
_cod_related_entry_database
_cod_related_entry_code
1 ChemSpider 954225
